data_7232992
loop_
_publ_author_name
'Hassanain, Hawazen'
'Davies, Edward Stephen'
'Lewis, William'
'Kays, Deborah Lorraine'
'Champness, Neil R.'

_publ_section_title
;
 Structural Characterization and Optical Properties of Two
 Copper(I)-Iodide BODIPY Coordination Polymers
;
_journal_name_full CrystEngComm
_journal_paper_doi 10.1039/C9CE00845D
_journal_year 2019
_chemical_formula_moiety 'C27 H23 B F2 N6'
_chemical_formula_sum 'C27 H23 B F2 N6'
_chemical_formula_weight 480.32
_chemical_name_systematic BHASOA
_space_group_crystal_system monoclinic
_space_group_IT_number 14
_space_group_name_Hall '-P 2ybc'
_space_group_name_H-M_alt 'P 1 21/c 1'
_symmetry_space_group_name_Hall '-P 2ybc'
_symmetry_space_group_name_H-M 'P 1 21/c 1'
_atom_sites_solution_hydrogens geom
_atom_sites_solution_primary dual
_atom_sites_solution_secondary difmap
_audit_creation_date 2018-09-04
_audit_creation_method
;
Olex2 1.2
(compiled 2018.05.29 svn.r3508 for OlexSys, GUI svn.r5506)
;
_audit_update_record
;
2019-06-02 deposited with the CCDC.    2019-07-01 downloaded from the CCDC.
;
_cell_angle_alpha 90
_cell_angle_beta 94.541(3)
_cell_angle_gamma 90
_cell_formula_units_Z 4
_cell_length_a 11.2952(3)
_cell_length_b 17.0907(6)
_cell_length_c 12.0417(3)
_cell_measurement_reflns_used 4634
_cell_measurement_temperature 120(2)
_cell_measurement_theta_max 73.5110
_cell_measurement_theta_min 3.9060
_cell_volume 2317.27(12)
_computing_cell_refinement 'CrysAlisPro 1.171.39.46 (Rigaku OD, 2018)'
_computing_data_collection 'CrysAlisPro 1.171.39.46 (Rigaku OD, 2018)'
_computing_data_reduction 'CrysAlisPro 1.171.39.46 (Rigaku OD, 2018)'
_computing_molecular_graphics 'Olex2 (Dolomanov et al., 2009)'
_computing_publication_material 'Olex2 (Dolomanov et al., 2009)'
_computing_structure_refinement 'ShelXL (Sheldrick, 2015)'
_computing_structure_solution 'ShelXT (Sheldrick, 2015)'
_diffrn_ambient_environment 'N2 gas'
_diffrn_ambient_temperature 120(2)
_diffrn_crystal_treatment 'flash frozen in gaseous N2'
_diffrn_measured_fraction_theta_full 0.995
_diffrn_measured_fraction_theta_max 0.974
_diffrn_measurement_device_type 'SuperNova, Titan S2'
_diffrn_measurement_specimen_support 'MiTeGen micromount'
_diffrn_radiation_type CuK\a
_diffrn_radiation_wavelength 1.54184
_diffrn_reflns_av_R_equivalents 0.0365
_diffrn_reflns_av_unetI/netI 0.0456
_diffrn_reflns_Laue_measured_fraction_full 0.995
_diffrn_reflns_Laue_measured_fraction_max 0.974
_diffrn_reflns_limit_h_max 14
_diffrn_reflns_limit_h_min -14
_diffrn_reflns_limit_k_max 20
_diffrn_reflns_limit_k_min -20
_diffrn_reflns_limit_l_max 8
_diffrn_reflns_limit_l_min -14
_diffrn_reflns_number 11672
_diffrn_reflns_point_group_measured_fraction_full 0.995
_diffrn_reflns_point_group_measured_fraction_max 0.974
_diffrn_reflns_theta_full 67.684
_diffrn_reflns_theta_max 73.381
_diffrn_reflns_theta_min 3.926
_diffrn_source 'microfocus sealed tube'
_exptl_absorpt_coefficient_mu 0.780
_exptl_absorpt_correction_T_max 1.000
_exptl_absorpt_correction_T_min 0.973
_exptl_absorpt_correction_type gaussian
_exptl_absorpt_process_details
'CrysAlisPro 1.171.39.46 (Rigaku Oxford Diffraction, 2018) Numerical absorption correction based on gaussian integration over 			a multifaceted crystal model Empirical absorption correction using spherical harmonics, implemented in SCALE3 ABSPACK scaling algorithm.'
_exptl_crystal_colour 'clear reddish red'
_exptl_crystal_colour_lustre clear
_exptl_crystal_colour_modifier reddish
_exptl_crystal_colour_primary red
_exptl_crystal_density_diffrn 1.377
_exptl_crystal_description block
_exptl_crystal_F_000 1000
_exptl_crystal_size_max 0.069
_exptl_crystal_size_mid 0.055
_exptl_crystal_size_min 0.042
_refine_diff_density_max 0.300
_refine_diff_density_min -0.255
_refine_diff_density_rms 0.043
_refine_ls_extinction_method none
_refine_ls_goodness_of_fit_ref 1.039
_refine_ls_hydrogen_treatment constr
_refine_ls_matrix_type full
_refine_ls_number_parameters 329
_refine_ls_number_reflns 4529
_refine_ls_number_restraints 0
_refine_ls_restrained_S_all 1.039
_refine_ls_R_factor_all 0.0590
_refine_ls_R_factor_gt 0.0414
_refine_ls_shift/su_max 0.000
_refine_ls_shift/su_mean 0.000
_refine_ls_structure_factor_coef Fsqd
_refine_ls_weighting_details 'w=1/[\s^2^(Fo^2^)+(0.0403P)^2^+0.5265P] where P=(Fo^2^+2Fc^2^)/3'
_refine_ls_weighting_scheme calc
_refine_ls_wR_factor_gt 0.0925
_refine_ls_wR_factor_ref 0.1011
_reflns_Friedel_coverage 0.000
_reflns_number_gt 3533
_reflns_number_total 4529
_reflns_threshold_expression 'I > 2\s(I)'
_cod_data_source_file c9ce00845d2.cif
_cod_data_source_block bhasoa
_cod_database_code 7232992
_nottingham_internal_coll_name BHASOA
_nottingham_internal_coll_number 17665
_nottingham_internal_coll_client HMH/DLK
_nottingham_internal_coll_type custom
_nottingham_internal_coll_frame_method '\w scans'
_nottingham_internal_coll_frame_time '30.00, 120.00'
_nottingham_internal_coll_frame_width 1.00
_nottingham_internal_coll_user pcxhh4
_nottingham_internal_coll_date 25/04/2018
_nottingham_internal_coll_location NOTTS
_nottingham_internal_coll_instrument 'GVA, PL13110002'
_nottingham_internal_process_date 27/04/2018
_nottingham_internal_process_user pcxhh4
_nottingham_internal_solution_date 19/8/2018
_nottingham_internal_solution_user Pcxhh4
_nottingham_internal_refinement_date 19/8/2018
_nottingham_internal_refinement_user Pcxhh4
_shelx_shelxl_version_number 2016/6
_shelx_space_group_comment
;
The symmetry employed for this shelxl refinement is uniquely defined
by the following loop, which should always be used as a source of
symmetry information in preference to the above space-group names.
They are only intended as comments.
;
_shelx_estimated_absorpt_t_max 0.968
_shelx_estimated_absorpt_t_min 0.948
_olex2_refinement_description
;
1. Fixed Uiso
 At 1.2 times of:
  All C(H) groups
 At 1.5 times of:
  All C(H,H,H) groups
2.a Aromatic/amide H refined with riding coordinates:
 C15(H15), C11(H11), C13(H13), C22(H22), C14(H14), C4(H4), C20(H20), C12(H12),
 C21(H21), C5(H5), C6(H6)
2.b Idealised Me refined as rotating group:
 C25(H25A,H25B,H25C), C27(H27A,H27B,H27C), C24(H24A,H24B,H24C), C26(H26A,H26B,
 H26C)
;
_olex2_exptl_crystal_mounting_method 'on fomblin film in micromount'
_olex2_submission_special_instructions 'No special instructions were received'

loop_
_space_group_symop_operation_xyz
'x, y, z'
'-x, y+1/2, -z+1/2'
'-x, -y, -z'
'x, -y-1/2, z-1/2'

loop_
_atom_site_label
_atom_site_type_symbol
_atom_site_fract_x
_atom_site_fract_y
_atom_site_fract_z
_atom_site_U_iso_or_equiv
_atom_site_adp_type
_atom_site_occupancy
_atom_site_site_symmetry_order
_atom_site_calc_flag
_atom_site_refinement_flags_posn
F1 F 0.43955(9) 0.76467(7) 0.50506(9) 0.0312(2) Uani 1 1 d .
F2 F 0.57744(9) 0.79379(6) 0.64634(9) 0.0317(2) Uani 1 1 d .
N1 N 0.10452(13) 0.54665(11) 0.88663(12) 0.0342(4) Uani 1 1 d .
N2 N 0.26830(15) 0.51759(13) 1.01717(13) 0.0419(4) Uani 1 1 d .
N3 N 0.49042(12) 0.66476(8) 0.64186(11) 0.0205(3) Uani 1 1 d .
N4 N 0.63286(12) 0.70411(8) 0.50516(11) 0.0206(3) Uani 1 1 d .
N5 N 0.90649(14) 0.68799(11) 0.10884(12) 0.0324(4) Uani 1 1 d .
N6 N 0.97367(14) 0.80530(10) 0.20196(13) 0.0329(4) Uani 1 1 d .
C1 C 0.39747(14) 0.66447(10) 0.70599(13) 0.0225(3) Uani 1 1 d .
C2 C 0.39040(14) 0.59061(10) 0.75700(13) 0.0221(3) Uani 1 1 d .
C3 C 0.30342(15) 0.56804(11) 0.83678(13) 0.0237(4) Uani 1 1 d .
C4 C 0.18107(16) 0.57071(12) 0.81356(14) 0.0279(4) Uani 1 1 d .
H4 H 0.150188 0.590303 0.743314 0.033 Uiso 1 1 calc R
C5 C 0.15385(18) 0.52027(14) 0.98352(16) 0.0378(5) Uani 1 1 d .
H5 H 0.100734 0.501111 1.034520 0.045 Uiso 1 1 calc R
C6 C 0.34169(17) 0.54263(14) 0.94320(15) 0.0358(5) Uani 1 1 d .
H6 H 0.424496 0.543108 0.964446 0.043 Uiso 1 1 calc R
C7 C 0.48341(13) 0.54431(10) 0.72433(12) 0.0205(3) Uani 1 1 d .
C8 C 0.54621(14) 0.59170(10) 0.65162(12) 0.0194(3) Uani 1 1 d .
C9 C 0.64675(13) 0.57651(10) 0.59359(12) 0.0182(3) Uani 1 1 d .
C10 C 0.71455(13) 0.50253(10) 0.61555(12) 0.0191(3) Uani 1 1 d .
C11 C 0.69320(15) 0.43672(10) 0.55003(14) 0.0242(4) Uani 1 1 d .
H11 H 0.632887 0.437824 0.490403 0.029 Uiso 1 1 calc R
C12 C 0.75951(16) 0.36897(11) 0.57096(15) 0.0286(4) Uani 1 1 d .
H12 H 0.744512 0.323893 0.525872 0.034 Uiso 1 1 calc R
C13 C 0.84733(15) 0.36755(11) 0.65767(15) 0.0273(4) Uani 1 1 d .
H13 H 0.893215 0.321519 0.671775 0.033 Uiso 1 1 calc R
C14 C 0.86861(15) 0.43290(11) 0.72394(14) 0.0275(4) Uani 1 1 d .
H14 H 0.928633 0.431577 0.783815 0.033 Uiso 1 1 calc R
C15 C 0.80246(15) 0.50030(11) 0.70307(13) 0.0240(4) Uani 1 1 d .
H15 H 0.817214 0.545144 0.748707 0.029 Uiso 1 1 calc R
C16 C 0.68704(14) 0.63061(10) 0.51880(13) 0.0195(3) Uani 1 1 d .
C17 C 0.77806(14) 0.62570(10) 0.44287(13) 0.0215(3) Uani 1 1 d .
C18 C 0.77472(14) 0.69585(10) 0.38466(13) 0.0221(3) Uani 1 1 d .
C19 C 0.84506(14) 0.71746(11) 0.29092(13) 0.0234(4) Uani 1 1 d .
C20 C 0.84535(15) 0.67064(12) 0.19645(14) 0.0277(4) Uani 1 1 d .
H20 H 0.799760 0.623874 0.193949 0.033 Uiso 1 1 calc R
C21 C 0.96658(16) 0.75501(13) 0.11761(15) 0.0327(4) Uani 1 1 d .
H21 H 1.009767 0.768556 0.055828 0.039 Uiso 1 1 calc R
C22 C 0.91230(15) 0.78561(11) 0.28927(14) 0.0275(4) Uani 1 1 d .
H22 H 0.915033 0.819471 0.351980 0.033 Uiso 1 1 calc R
C23 C 0.68653(14) 0.74381(10) 0.42690(13) 0.0223(3) Uani 1 1 d .
C24 C 0.32355(16) 0.73477(12) 0.72229(15) 0.0310(4) Uani 1 1 d .
H24A H 0.375239 0.779909 0.739618 0.046 Uiso 1 1 calc GR
H24B H 0.273681 0.725568 0.783998 0.046 Uiso 1 1 calc GR
H24C H 0.272935 0.745216 0.654003 0.046 Uiso 1 1 calc GR
C25 C 0.50575(15) 0.46074(10) 0.75563(14) 0.0249(4) Uani 1 1 d .
H25A H 0.506465 0.428915 0.687986 0.037 Uiso 1 1 calc GR
H25B H 0.442761 0.442175 0.800557 0.037 Uiso 1 1 calc GR
H25C H 0.582673 0.456285 0.798885 0.037 Uiso 1 1 calc GR
C26 C 0.86307(16) 0.56007(11) 0.42964(15) 0.0301(4) Uani 1 1 d .
H26A H 0.905730 0.548413 0.501790 0.045 Uiso 1 1 calc GR
H26B H 0.920046 0.575190 0.376210 0.045 Uiso 1 1 calc GR
H26C H 0.819239 0.513549 0.402237 0.045 Uiso 1 1 calc GR
C27 C 0.65718(16) 0.82607(11) 0.39669(15) 0.0291(4) Uani 1 1 d .
H27A H 0.572125 0.835037 0.402056 0.044 Uiso 1 1 calc GR
H27B H 0.677066 0.836129 0.320233 0.044 Uiso 1 1 calc GR
H27C H 0.702945 0.861395 0.447817 0.044 Uiso 1 1 calc GR
B1 B 0.53314(16) 0.73546(12) 0.57462(15) 0.0221(4) Uani 1 1 d .

loop_
_atom_site_aniso_label
_atom_site_aniso_U_11
_atom_site_aniso_U_22
_atom_site_aniso_U_33
_atom_site_aniso_U_23
_atom_site_aniso_U_13
_atom_site_aniso_U_12
F1 0.0219(5) 0.0306(6) 0.0412(6) 0.0112(5) 0.0031(4) 0.0056(4)
F2 0.0324(5) 0.0222(6) 0.0414(6) -0.0100(5) 0.0092(4) -0.0047(4)
N1 0.0244(7) 0.0489(11) 0.0303(8) -0.0016(7) 0.0087(6) -0.0023(7)
N2 0.0355(9) 0.0621(13) 0.0286(8) 0.0107(8) 0.0069(7) -0.0014(8)
N3 0.0199(6) 0.0195(7) 0.0226(6) -0.0022(5) 0.0041(5) 0.0019(5)
N4 0.0218(6) 0.0173(7) 0.0226(6) 0.0027(6) 0.0015(5) 0.0010(5)
N5 0.0280(8) 0.0436(10) 0.0262(7) 0.0035(7) 0.0051(6) 0.0012(7)
N6 0.0264(7) 0.0365(9) 0.0360(8) 0.0127(7) 0.0043(6) -0.0018(7)
C1 0.0199(8) 0.0246(9) 0.0230(7) -0.0045(7) 0.0029(6) 0.0013(7)
C2 0.0202(8) 0.0254(9) 0.0209(7) -0.0019(7) 0.0022(6) -0.0006(7)
C3 0.0236(8) 0.0246(9) 0.0235(8) -0.0023(7) 0.0060(6) -0.0006(7)
C4 0.0253(8) 0.0344(11) 0.0247(8) -0.0013(7) 0.0061(7) 0.0013(7)
C5 0.0327(10) 0.0519(13) 0.0305(9) 0.0009(9) 0.0117(8) -0.0063(9)
C6 0.0259(9) 0.0513(13) 0.0302(9) 0.0064(9) 0.0031(7) -0.0009(9)
C7 0.0177(7) 0.0246(9) 0.0192(7) -0.0012(6) 0.0008(6) -0.0013(6)
C8 0.0202(7) 0.0183(8) 0.0196(7) -0.0014(6) 0.0004(6) 0.0009(6)
C9 0.0172(7) 0.0181(8) 0.0190(7) -0.0024(6) 0.0002(6) -0.0014(6)
C10 0.0172(7) 0.0201(9) 0.0207(7) 0.0028(6) 0.0048(6) 0.0008(6)
C11 0.0225(8) 0.0221(9) 0.0276(8) -0.0016(7) -0.0015(6) 0.0003(7)
C12 0.0275(9) 0.0196(9) 0.0391(10) -0.0044(8) 0.0045(7) -0.0010(7)
C13 0.0210(8) 0.0219(9) 0.0396(9) 0.0081(8) 0.0058(7) 0.0042(7)
C14 0.0234(8) 0.0323(10) 0.0265(8) 0.0037(7) 0.0006(7) 0.0045(7)
C15 0.0244(8) 0.0245(9) 0.0228(8) -0.0028(7) 0.0010(6) 0.0028(7)
C16 0.0183(7) 0.0184(8) 0.0216(7) -0.0011(6) 0.0013(6) 0.0011(6)
C17 0.0204(7) 0.0205(9) 0.0235(7) 0.0010(7) 0.0018(6) -0.0007(6)
C18 0.0195(7) 0.0227(9) 0.0239(7) 0.0015(7) 0.0015(6) -0.0014(7)
C19 0.0186(7) 0.0273(9) 0.0242(8) 0.0076(7) 0.0007(6) 0.0028(7)
C20 0.0234(8) 0.0313(10) 0.0286(8) 0.0039(7) 0.0029(7) 0.0005(7)
C21 0.0250(8) 0.0453(12) 0.0284(8) 0.0116(9) 0.0052(7) 0.0007(8)
C22 0.0241(8) 0.0296(10) 0.0289(8) 0.0062(7) 0.0025(7) 0.0003(7)
C23 0.0209(7) 0.0230(9) 0.0227(7) 0.0027(7) 0.0000(6) -0.0005(7)
C24 0.0306(9) 0.0282(10) 0.0356(9) -0.0022(8) 0.0115(7) 0.0056(8)
C25 0.0236(8) 0.0223(9) 0.0296(8) 0.0041(7) 0.0065(6) -0.0003(7)
C26 0.0311(9) 0.0255(10) 0.0355(9) 0.0065(8) 0.0148(7) 0.0065(8)
C27 0.0295(9) 0.0253(10) 0.0328(9) 0.0085(7) 0.0042(7) 0.0029(7)
B1 0.0201(8) 0.0180(10) 0.0286(9) 0.0010(8) 0.0038(7) 0.0016(7)

loop_
_atom_type_symbol
_atom_type_description
_atom_type_scat_dispersion_real
_atom_type_scat_dispersion_imag
_atom_type_scat_source
C C 0.0181 0.0091 'International Tables Vol C Tables 4.2.6.8 and 6.1.1.4'
H H 0.0000 0.0000 'International Tables Vol C Tables 4.2.6.8 and 6.1.1.4'
B B 0.0090 0.0039 'International Tables Vol C Tables 4.2.6.8 and 6.1.1.4'
F F 0.0727 0.0534 'International Tables Vol C Tables 4.2.6.8 and 6.1.1.4'
N N 0.0311 0.0180 'International Tables Vol C Tables 4.2.6.8 and 6.1.1.4'

loop_
_exptl_crystal_face_index_h
_exptl_crystal_face_index_k
_exptl_crystal_face_index_l
_exptl_crystal_face_perp_dist
-1 -1 -8 0.0263
1 -6 -7 0.0301
-7 1 0 0.0338
1 1 8 0.0214
-4 8 -3 0.0308
0 -10 3 0.0010
-4 9 -1 0.0267
7 3 0 0.0239
7 -1 0 0.0167

loop_
_geom_angle_atom_site_label_1
_geom_angle_atom_site_label_2
_geom_angle_atom_site_label_3
_geom_angle
C5 N1 C4 115.50(16)
C5 N2 C6 115.32(16)
C1 N3 C8 108.28(14)
C1 N3 B1 126.04(14)
C8 N3 B1 125.57(13)
C16 N4 B1 125.15(13)
C23 N4 C16 108.52(13)
C23 N4 B1 126.23(14)
C21 N5 C20 114.80(17)
C21 N6 C22 115.58(17)
N3 C1 C2 109.01(15)
N3 C1 C24 122.88(16)
C2 C1 C24 127.99(15)
C1 C2 C3 125.48(15)
C7 C2 C1 108.37(14)
C7 C2 C3 126.06(16)
C4 C3 C2 124.22(15)
C4 C3 C6 115.34(16)
C6 C3 C2 120.44(15)
N1 C4 C3 122.61(16)
N1 C4 H4 118.7
C3 C4 H4 118.7
N1 C5 H5 116.2
N2 C5 N1 127.62(17)
N2 C5 H5 116.2
N2 C6 C3 123.48(17)
N2 C6 H6 118.3
C3 C6 H6 118.3
C2 C7 C8 105.88(15)
C2 C7 C25 125.92(15)
C8 C7 C25 128.11(14)
N3 C8 C7 108.45(13)
N3 C8 C9 119.99(15)
C9 C8 C7 131.56(16)
C8 C9 C10 119.53(14)
C16 C9 C8 121.19(15)
C16 C9 C10 119.24(14)
C11 C10 C9 121.61(14)
C11 C10 C15 119.46(16)
C15 C10 C9 118.93(15)
C10 C11 H11 119.8
C10 C11 C12 120.40(16)
C12 C11 H11 119.8
C11 C12 H12 120.2
C13 C12 C11 119.69(17)
C13 C12 H12 120.2
C12 C13 H13 119.9
C12 C13 C14 120.23(17)
C14 C13 H13 119.9
C13 C14 H14 120.0
C13 C14 C15 120.03(16)
C15 C14 H14 120.0
C10 C15 H15 119.9
C14 C15 C10 120.20(16)
C14 C15 H15 119.9
N4 C16 C17 107.88(14)
C9 C16 N4 120.61(14)
C9 C16 C17 131.47(15)
C16 C17 C26 127.79(15)
C18 C17 C16 106.24(15)
C18 C17 C26 125.94(15)
C17 C18 C19 127.36(16)
C17 C18 C23 108.09(14)
C23 C18 C19 124.48(15)
C20 C19 C18 121.15(16)
C20 C19 C22 115.67(15)
C22 C19 C18 123.17(16)
N5 C20 C19 123.48(18)
N5 C20 H20 118.3
C19 C20 H20 118.3
N5 C21 H21 116.0
N6 C21 N5 128.09(16)
N6 C21 H21 116.0
N6 C22 C19 122.37(17)
N6 C22 H22 118.8
C19 C22 H22 118.8
N4 C23 C18 109.21(15)
N4 C23 C27 123.09(15)
C18 C23 C27 127.65(15)
C1 C24 H24A 109.5
C1 C24 H24B 109.5
C1 C24 H24C 109.5
H24A C24 H24B 109.5
H24A C24 H24C 109.5
H24B C24 H24C 109.5
C7 C25 H25A 109.5
C7 C25 H25B 109.5
C7 C25 H25C 109.5
H25A C25 H25B 109.5
H25A C25 H25C 109.5
H25B C25 H25C 109.5
C17 C26 H26A 109.5
C17 C26 H26B 109.5
C17 C26 H26C 109.5
H26A C26 H26B 109.5
H26A C26 H26C 109.5
H26B C26 H26C 109.5
C23 C27 H27A 109.5
C23 C27 H27B 109.5
C23 C27 H27C 109.5
H27A C27 H27B 109.5
H27A C27 H27C 109.5
H27B C27 H27C 109.5
F1 B1 N3 109.95(14)
F1 B1 N4 110.47(13)
F2 B1 F1 109.71(15)
F2 B1 N3 110.28(13)
F2 B1 N4 110.05(14)
N4 B1 N3 106.35(14)

loop_
_geom_bond_atom_site_label_1
_geom_bond_atom_site_label_2
_geom_bond_distance
F1 B1 1.389(2)
F2 B1 1.386(2)
N1 C4 1.346(2)
N1 C5 1.331(3)
N2 C5 1.325(3)
N2 C6 1.334(2)
N3 C1 1.352(2)
N3 C8 1.399(2)
N3 B1 1.552(2)
N4 C16 1.401(2)
N4 C23 1.344(2)
N4 B1 1.551(2)
N5 C20 1.339(2)
N5 C21 1.331(3)
N6 C21 1.328(3)
N6 C22 1.347(2)
C1 C2 1.409(3)
C1 C24 1.485(2)
C3 C2 1.479(2)
C3 C4 1.389(2)
C3 C6 1.389(3)
C4 H4 0.9500
C5 H5 0.9500
C6 H6 0.9500
C7 C2 1.396(2)
C7 C25 1.494(2)
C8 C7 1.423(2)
C9 C8 1.404(2)
C9 C10 1.491(2)
C10 C11 1.384(2)
C10 C15 1.390(2)
C11 H11 0.9500
C11 C12 1.391(3)
C12 H12 0.9500
C13 C12 1.382(3)
C13 H13 0.9500
C13 C14 1.383(3)
C14 H14 0.9500
C15 C14 1.385(3)
C15 H15 0.9500
C16 C9 1.392(2)
C16 C17 1.431(2)
C17 C18 1.388(2)
C17 C26 1.493(2)
C18 C19 1.478(2)
C18 C23 1.415(2)
C19 C20 1.391(3)
C19 C22 1.392(3)
C20 H20 0.9500
C21 H21 0.9500
C22 H22 0.9500
C23 C27 1.483(2)
C24 H24A 0.9800
C24 H24B 0.9800
C24 H24C 0.9800
C25 H25A 0.9800
C25 H25B 0.9800
C25 H25C 0.9800
C26 H26A 0.9800
C26 H26B 0.9800
C26 H26C 0.9800
C27 H27A 0.9800
C27 H27B 0.9800
C27 H27C 0.9800

loop_
_exptl_oxdiff_crystal_face_indexfrac_h
_exptl_oxdiff_crystal_face_indexfrac_k
_exptl_oxdiff_crystal_face_indexfrac_l
_exptl_oxdiff_crystal_face_x
_exptl_oxdiff_crystal_face_y
_exptl_oxdiff_crystal_face_z
-0.9915 -1.0083 -7.9862 0.0238 0.0233 1.0479
1.0130 -5.9943 -6.9889 -0.5050 0.0659 0.9149
-7.0116 0.9910 -0.0077 0.4767 -0.8133 0.1995
0.9915 1.0083 7.9862 -0.0238 -0.0233 -1.0479
-4.0069 7.9752 -2.9938 0.9000 -0.1337 0.4132
0.0017 -9.9747 2.9878 -0.8384 -0.4222 -0.2720
-4.0098 8.9754 -0.9971 0.9696 -0.1433 0.1508
7.0095 3.0003 0.0102 -0.1488 0.9552 -0.2418
7.0116 -0.9910 0.0077 -0.4767 0.8133 -0.1995
